data_7207685
loop_
_publ_author_name
'Hatano, Sayaka'
'Abe, Jiro'

_publ_section_title
;
 A peroxide-bridged imidazole dimer formed from a photochromic
 naphthalene-bridged imidazole dimer.
;
_journal_issue 16
_journal_name_full 'Physical chemistry chemical physics : PCCP'
_journal_page_first 5855
_journal_page_last 5860
_journal_paper_doi 10.1039/c2cp40239d
_journal_volume 14
_journal_year 2012
_chemical_formula_sum 'C56 H42 N4 O4'
_chemical_formula_weight 834.94
_chemical_name_systematic
;
?
;
_space_group_IT_number 2
_symmetry_cell_setting triclinic
_symmetry_space_group_name_Hall '-P 1'
_symmetry_space_group_name_H-M 'P -1'
_atom_sites_solution_hydrogens geom
_atom_sites_solution_primary direct
_atom_sites_solution_secondary difmap
_audit_creation_method SHELXL-97
_cell_angle_alpha 64.648(3)
_cell_angle_beta 74.579(3)
_cell_angle_gamma 83.447(3)
_cell_formula_units_Z 2
_cell_length_a 10.544(3)
_cell_length_b 15.291(4)
_cell_length_c 15.387(4)
_cell_measurement_reflns_used 4540
_cell_measurement_temperature 90
_cell_measurement_theta_max 27.17
_cell_measurement_theta_min 2.20
_cell_volume 2161.2(10)
_computing_cell_refinement 'Bruker SAINT'
_computing_data_collection 'Bruker APEX2'
_computing_data_reduction 'Bruker SAINT'
_computing_molecular_graphics 'Bruker SHELXTL'
_computing_publication_material 'Bruker SHELXTL'
_computing_structure_refinement 'SHELXL-97 (Sheldrick, 2008)'
_computing_structure_solution 'SHELXS-97 (Sheldrick, 2008)'
_diffrn_ambient_temperature 90
_diffrn_detector_area_resol_mean 8.333
_diffrn_measured_fraction_theta_full 0.949
_diffrn_measured_fraction_theta_max 0.949
_diffrn_measurement_device_type 'Bruker APEX-II CCD'
_diffrn_measurement_method '\f and \w scans'
_diffrn_radiation_monochromator graphite
_diffrn_radiation_source 'fine-focus sealed tube'
_diffrn_radiation_type MoK\a
_diffrn_radiation_wavelength 0.71073
_diffrn_reflns_av_R_equivalents 0.0131
_diffrn_reflns_av_sigmaI/netI 0.0347
_diffrn_reflns_limit_h_max 13
_diffrn_reflns_limit_h_min -13
_diffrn_reflns_limit_k_max 19
_diffrn_reflns_limit_k_min -15
_diffrn_reflns_limit_l_max 19
_diffrn_reflns_limit_l_min -17
_diffrn_reflns_number 12022
_diffrn_reflns_theta_full 27.18
_diffrn_reflns_theta_max 27.18
_diffrn_reflns_theta_min 1.47
_exptl_absorpt_coefficient_mu 0.081
_exptl_absorpt_correction_T_max 0.9919
_exptl_absorpt_correction_T_min 0.9605
_exptl_absorpt_correction_type empirical
_exptl_absorpt_process_details 'SADABS Sheldrick 1996'
_exptl_crystal_colour 'pale yellow'
_exptl_crystal_density_diffrn 1.283
_exptl_crystal_density_method 'not measured'
_exptl_crystal_description block
_exptl_crystal_F_000 876
_exptl_crystal_size_max 0.50
_exptl_crystal_size_mid 0.10
_exptl_crystal_size_min 0.10
_refine_diff_density_max 0.342
_refine_diff_density_min -0.301
_refine_diff_density_rms 0.045
_refine_ls_extinction_method none
_refine_ls_goodness_of_fit_ref 1.024
_refine_ls_hydrogen_treatment mixed
_refine_ls_matrix_type full
_refine_ls_number_parameters 579
_refine_ls_number_reflns 9125
_refine_ls_number_restraints 0
_refine_ls_restrained_S_all 1.024
_refine_ls_R_factor_all 0.0612
_refine_ls_R_factor_gt 0.0438
_refine_ls_shift/su_max 0.001
_refine_ls_shift/su_mean 0.000
_refine_ls_structure_factor_coef Fsqd
_refine_ls_weighting_details 'calc w=1/[\s^2^(Fo^2^)+(0.0520P)^2^+0.7828P] where P=(Fo^2^+2Fc^2^)/3'
_refine_ls_weighting_scheme calc
_refine_ls_wR_factor_gt 0.1035
_refine_ls_wR_factor_ref 0.1124
_reflns_number_gt 7142
_reflns_number_total 9125
_reflns_threshold_expression >2sigma(I)
_cod_data_source_file c2cp40239d.txt
_cod_data_source_block p_1
_cod_depositor_comments
;
The following automatic conversions were performed:

'_symmetry_cell_setting' value 'Triclinic' changed to 'triclinic'
according to /home/saulius/struct/CIF-dictionaries/cif_core.dic
dictionary named 'cif_core.dic' version 2.4.1 from 2010-06-29.

Automatic conversion script
Id: cif_fix_values 1715 2011-07-08 13:25:40Z adriana 
;
_cod_original_cell_volume 2161.3(10)
_cod_original_sg_symbol_H-M P-1
_cod_database_code 7207685

loop_
_symmetry_equiv_pos_as_xyz
'x, y, z'
'-x, -y, -z'

loop_
_atom_site_label
_atom_site_type_symbol
_atom_site_fract_x
_atom_site_fract_y
_atom_site_fract_z
_atom_site_U_iso_or_equiv
_atom_site_adp_type
_atom_site_occupancy
_atom_site_symmetry_multiplicity
_atom_site_calc_flag
_atom_site_refinement_flags
C1 C -0.08968(15) 0.05754(11) 0.86499(11) 0.0186(3) Uani 1 1 d .
H1 H -0.1641 0.0878 0.8914 0.022 Uiso 1 1 calc R
C2 C 0.09989(14) 0.34314(10) 0.40490(10) 0.0157(3) Uani 1 1 d .
C3 C 0.12585(14) 0.07026(10) 0.75538(11) 0.0171(3) Uani 1 1 d .
C4 C -0.08643(14) -0.04329(11) 0.89858(11) 0.0181(3) Uani 1 1 d .
C5 C -0.36657(14) -0.03334(11) 0.85947(11) 0.0177(3) Uani 1 1 d .
C6 C -0.27252(14) 0.02685(11) 0.76530(10) 0.0171(3) Uani 1 1 d .
C7 C 0.00411(14) 0.20579(10) 0.50566(11) 0.0160(3) Uani 1 1 d .
C8 C -0.09662(14) 0.14453(10) 0.59011(10) 0.0165(3) Uani 1 1 d .
C9 C -0.17120(14) -0.01468(11) 0.71521(11) 0.0177(3) Uani 1 1 d .
H9 H -0.1618 -0.0831 0.7407 0.021 Uiso 1 1 calc R
C10 C 0.04188(15) 0.51297(11) 0.37440(11) 0.0195(3) Uani 1 1 d .
H10 H -0.0354 0.4899 0.4262 0.023 Uiso 1 1 calc R
C11 C -0.33059(14) -0.09489(10) 0.95149(11) 0.0171(3) Uani 1 1 d .
C12 C 0.22692(14) 0.13240(11) 0.67160(11) 0.0169(3) Uani 1 1 d .
C13 C -0.20156(14) 0.18586(11) 0.63682(11) 0.0178(3) Uani 1 1 d .
H13 H -0.2131 0.2541 0.6098 0.021 Uiso 1 1 calc R
C14 C 0.13463(15) -0.03062(11) 0.79438(11) 0.0194(3) Uani 1 1 d .
H14 H 0.2125 -0.0609 0.7724 0.023 Uiso 1 1 calc R
C15 C -0.08484(14) 0.04334(11) 0.62890(11) 0.0179(3) Uani 1 1 d .
H15 H -0.0167 0.0144 0.5955 0.021 Uiso 1 1 calc R
C16 C 0.32179(15) 0.25895(12) 0.22466(12) 0.0230(3) Uani 1 1 d .
H16 H 0.3975 0.2440 0.2509 0.028 Uiso 1 1 calc R
C17 C 0.38397(14) 0.33078(10) 0.57840(11) 0.0173(3) Uani 1 1 d .
C18 C -0.43305(15) -0.15442(11) 1.03155(11) 0.0196(3) Uani 1 1 d .
C19 C 0.33514(14) 0.25823(10) 0.55100(11) 0.0167(3) Uani 1 1 d .
C20 C -0.20213(15) -0.10361(11) 0.97046(11) 0.0184(3) Uani 1 1 d .
C21 C 0.02930(15) -0.08658(11) 0.86545(11) 0.0202(3) Uani 1 1 d .
H21 H 0.0359 -0.1551 0.8919 0.024 Uiso 1 1 calc R
C22 C 0.50356(15) 0.32124(11) 0.60297(11) 0.0197(3) Uani 1 1 d .
H22 H 0.5605 0.2689 0.6012 0.024 Uiso 1 1 calc R
C23 C 0.41634(14) 0.16486(10) 0.56668(11) 0.0168(3) Uani 1 1 d .
C24 C -0.40508(16) -0.22059(11) 1.12249(11) 0.0222(3) Uani 1 1 d .
H24 H -0.4736 -0.2603 1.1740 0.027 Uiso 1 1 calc R
C25 C 0.17810(16) 0.64536(11) 0.24804(12) 0.0228(3) Uani 1 1 d .
H25 H 0.1943 0.7130 0.2129 0.027 Uiso 1 1 calc R
C26 C 0.54622(14) 0.15626(11) 0.50580(11) 0.0178(3) Uani 1 1 d .
C27 C 0.19992(14) 0.26869(10) 0.28286(11) 0.0165(3) Uani 1 1 d .
C28 C 0.12984(14) 0.44686(10) 0.34933(11) 0.0163(3) Uani 1 1 d .
C29 C -0.28925(14) 0.12719(11) 0.72287(11) 0.0186(3) Uani 1 1 d .
H29 H -0.3617 0.1558 0.7533 0.022 Uiso 1 1 calc R
C30 C -0.28210(16) -0.22847(12) 1.13767(11) 0.0239(3) Uani 1 1 d .
H30 H -0.2647 -0.2729 1.1991 0.029 Uiso 1 1 calc R
C31 C 0.01432(15) 0.11334(11) 0.79387(11) 0.0187(3) Uani 1 1 d .
H31 H 0.0101 0.1818 0.7708 0.022 Uiso 1 1 calc R
C32 C 0.18371(14) 0.25982(10) 0.38799(11) 0.0165(3) Uani 1 1 d .
C33 C 0.30179(15) 0.40859(11) 0.58018(11) 0.0220(3) Uani 1 1 d .
H33 H 0.2201 0.4156 0.5628 0.026 Uiso 1 1 calc R
C34 C 0.53991(16) 0.38882(12) 0.63027(11) 0.0243(3) Uani 1 1 d .
H34 H 0.6221 0.3823 0.6469 0.029 Uiso 1 1 calc R
C35 C 0.60811(15) 0.06533(11) 0.53014(12) 0.0216(3) Uani 1 1 d .
H35 H 0.5672 0.0109 0.5871 0.026 Uiso 1 1 calc R
C36 C 0.24347(15) 0.48151(11) 0.27320(11) 0.0193(3) Uani 1 1 d .
H36 H 0.3047 0.4374 0.2561 0.023 Uiso 1 1 calc R
C37 C -0.18109(16) -0.16957(11) 1.06076(11) 0.0223(3) Uani 1 1 d .
H37 H -0.0952 -0.1754 1.0713 0.027 Uiso 1 1 calc R
C38 C -0.49575(15) -0.02926(11) 0.85428(12) 0.0226(3) Uani 1 1 d .
H38 H -0.5183 0.0133 0.7941 0.027 Uiso 1 1 calc R
C39 C 0.06604(16) 0.61168(11) 0.32461(12) 0.0229(3) Uani 1 1 d .
H39 H 0.0064 0.6559 0.3428 0.027 Uiso 1 1 calc R
C40 C 0.22366(18) 0.29391(12) 0.08883(12) 0.0281(4) Uani 1 1 d .
H40 H 0.2322 0.3032 0.0224 0.034 Uiso 1 1 calc R
C41 C 0.09004(16) 0.28997(11) 0.24361(12) 0.0223(3) Uani 1 1 d .
H41 H 0.0062 0.2955 0.2834 0.027 Uiso 1 1 calc R
C42 C 0.26682(15) 0.58054(11) 0.22246(11) 0.0217(3) Uani 1 1 d .
H42 H 0.3435 0.6040 0.1702 0.026 Uiso 1 1 calc R
C43 C -0.56328(15) -0.14811(11) 1.02048(12) 0.0229(3) Uani 1 1 d .
H43 H -0.6296 -0.1882 1.0740 0.028 Uiso 1 1 calc R
C44 C 0.33888(17) 0.47575(12) 0.60726(12) 0.0255(4) Uani 1 1 d .
H44 H 0.2829 0.5289 0.6079 0.031 Uiso 1 1 calc R
C45 C 0.72711(16) 0.22418(12) 0.36300(12) 0.0266(4) Uani 1 1 d .
H45 H 0.7680 0.2781 0.3055 0.032 Uiso 1 1 calc R
C46 C 0.45803(17) 0.46517(12) 0.63342(12) 0.0260(4) Uani 1 1 d .
H46 H 0.4830 0.5102 0.6533 0.031 Uiso 1 1 calc R
C47 C -0.59544(16) -0.08551(12) 0.93446(12) 0.0257(4) Uani 1 1 d .
H47 H -0.6839 -0.0800 0.9289 0.031 Uiso 1 1 calc R
C48 C 0.10180(17) 0.30318(12) 0.14660(12) 0.0276(4) Uani 1 1 d .
H48 H 0.0264 0.3185 0.1200 0.033 Uiso 1 1 calc R
C49 C 0.72833(16) 0.05468(12) 0.47157(13) 0.0248(3) Uani 1 1 d .
H49 H 0.7701 -0.0068 0.4884 0.030 Uiso 1 1 calc R
C50 C 0.60703(15) 0.23565(11) 0.42164(12) 0.0229(3) Uani 1 1 d .
H50 H 0.5662 0.2975 0.4046 0.027 Uiso 1 1 calc R
C51 C 0.78771(16) 0.13416(12) 0.38810(12) 0.0266(4) Uani 1 1 d .
H51 H 0.8703 0.1269 0.3479 0.032 Uiso 1 1 calc R
C52 C 0.33270(17) 0.27109(12) 0.12830(12) 0.0283(4) Uani 1 1 d .
H52 H 0.4160 0.2636 0.0890 0.034 Uiso 1 1 calc R
C53 C 0.6689(3) 0.4258(3) 0.0211(3) 0.0979(12) Uani 1 1 d .
H53A H 0.5777 0.4268 0.0166 0.147 Uiso 1 1 calc R
H53B H 0.7038 0.3599 0.0384 0.147 Uiso 1 1 calc R
H53C H 0.7223 0.4695 -0.0428 0.147 Uiso 1 1 calc R
C54 C 0.9497(2) 0.55195(16) 0.12904(17) 0.0492(6) Uani 1 1 d .
H54A H 1.0142 0.5017 0.1244 0.074 Uiso 1 1 calc R
H54B H 0.9648 0.5748 0.1760 0.074 Uiso 1 1 calc R
H54C H 0.9591 0.6061 0.0637 0.074 Uiso 1 1 calc R
C55 C 0.8136(2) 0.51097(16) 0.16429(15) 0.0482(5) Uani 1 1 d .
H55A H 0.8012 0.4589 0.2321 0.058 Uiso 1 1 calc R
H55B H 0.7476 0.5622 0.1657 0.058 Uiso 1 1 calc R
C56 C 0.6730(3) 0.4581(2) 0.0992(2) 0.0644(7) Uani 1 1 d .
N1 N -0.00724(12) 0.30967(9) 0.47161(9) 0.0169(3) Uani 1 1 d .
N2 N 0.35200(12) 0.09261(9) 0.64104(9) 0.0185(3) Uani 1 1 d .
N3 N 0.10713(12) 0.17366(9) 0.46161(9) 0.0182(3) Uani 1 1 d .
N4 N 0.20755(12) 0.22272(9) 0.62043(9) 0.0179(3) Uani 1 1 d .
O1 O 0.32573(10) 0.31563(7) 0.45127(7) 0.0183(2) Uani 1 1 d .
O2 O 0.31300(10) 0.25177(8) 0.40439(8) 0.0203(2) Uani 1 1 d .
O3 O 0.79710(15) 0.47270(12) 0.09693(11) 0.0500(4) Uani 1 1 d .
O4 O 0.5801(2) 0.4701(2) 0.15583(18) 0.1030(8) Uani 1 1 d .

loop_
_atom_site_aniso_label
_atom_site_aniso_U_11
_atom_site_aniso_U_22
_atom_site_aniso_U_33
_atom_site_aniso_U_23
_atom_site_aniso_U_13
_atom_site_aniso_U_12
C1 0.0173(7) 0.0201(7) 0.0185(7) -0.0088(6) -0.0038(6) 0.0014(6)
C2 0.0149(7) 0.0192(7) 0.0149(7) -0.0076(6) -0.0058(6) 0.0006(6)
C3 0.0152(7) 0.0191(7) 0.0168(7) -0.0062(6) -0.0050(6) -0.0021(6)
C4 0.0180(7) 0.0210(8) 0.0156(7) -0.0064(6) -0.0055(6) -0.0027(6)
C5 0.0173(7) 0.0177(7) 0.0166(7) -0.0070(6) -0.0018(6) -0.0001(6)
C6 0.0164(7) 0.0188(7) 0.0142(7) -0.0051(6) -0.0034(6) -0.0011(6)
C7 0.0158(7) 0.0159(7) 0.0157(7) -0.0050(6) -0.0061(6) 0.0016(5)
C8 0.0160(7) 0.0180(7) 0.0145(7) -0.0053(6) -0.0043(6) -0.0008(6)
C9 0.0183(7) 0.0156(7) 0.0180(7) -0.0055(6) -0.0050(6) 0.0000(6)
C10 0.0173(7) 0.0192(7) 0.0188(7) -0.0062(6) -0.0020(6) 0.0002(6)
C11 0.0191(7) 0.0152(7) 0.0162(7) -0.0072(6) -0.0016(6) -0.0001(6)
C12 0.0149(7) 0.0192(7) 0.0179(7) -0.0082(6) -0.0054(6) 0.0003(6)
C13 0.0171(7) 0.0174(7) 0.0178(7) -0.0063(6) -0.0047(6) 0.0011(6)
C14 0.0156(7) 0.0204(8) 0.0215(8) -0.0079(6) -0.0051(6) 0.0015(6)
C15 0.0171(7) 0.0196(7) 0.0173(7) -0.0086(6) -0.0037(6) 0.0020(6)
C16 0.0189(8) 0.0287(9) 0.0242(8) -0.0155(7) -0.0014(6) -0.0010(6)
C17 0.0182(7) 0.0166(7) 0.0135(7) -0.0039(6) -0.0016(6) -0.0019(6)
C18 0.0218(8) 0.0181(7) 0.0173(7) -0.0083(6) 0.0002(6) -0.0013(6)
C19 0.0142(7) 0.0173(7) 0.0160(7) -0.0047(6) -0.0034(6) 0.0003(5)
C20 0.0196(8) 0.0177(7) 0.0175(7) -0.0078(6) -0.0022(6) -0.0023(6)
C21 0.0216(8) 0.0159(7) 0.0219(8) -0.0055(6) -0.0077(6) 0.0003(6)
C22 0.0199(8) 0.0204(8) 0.0165(7) -0.0056(6) -0.0042(6) -0.0007(6)
C23 0.0170(7) 0.0181(7) 0.0178(7) -0.0086(6) -0.0067(6) 0.0007(6)
C24 0.0242(8) 0.0219(8) 0.0159(7) -0.0064(6) 0.0021(6) -0.0050(6)
C25 0.0254(8) 0.0159(7) 0.0233(8) -0.0045(6) -0.0052(7) -0.0029(6)
C26 0.0150(7) 0.0201(7) 0.0200(7) -0.0098(6) -0.0047(6) 0.0010(6)
C27 0.0189(7) 0.0131(7) 0.0163(7) -0.0057(6) -0.0022(6) -0.0013(5)
C28 0.0172(7) 0.0167(7) 0.0160(7) -0.0068(6) -0.0056(6) 0.0000(6)
C29 0.0161(7) 0.0201(8) 0.0182(7) -0.0077(6) -0.0036(6) 0.0027(6)
C30 0.0311(9) 0.0227(8) 0.0144(7) -0.0046(6) -0.0044(6) -0.0015(7)
C31 0.0205(8) 0.0163(7) 0.0183(7) -0.0059(6) -0.0055(6) -0.0006(6)
C32 0.0131(7) 0.0169(7) 0.0172(7) -0.0059(6) -0.0022(6) 0.0003(5)
C33 0.0195(8) 0.0207(8) 0.0208(8) -0.0063(6) -0.0008(6) -0.0003(6)
C34 0.0261(9) 0.0261(8) 0.0190(8) -0.0060(7) -0.0060(7) -0.0060(7)
C35 0.0199(8) 0.0208(8) 0.0240(8) -0.0088(7) -0.0067(6) 0.0015(6)
C36 0.0173(7) 0.0212(8) 0.0204(8) -0.0103(6) -0.0036(6) 0.0005(6)
C37 0.0230(8) 0.0235(8) 0.0196(8) -0.0072(7) -0.0062(6) -0.0017(6)
C38 0.0205(8) 0.0239(8) 0.0190(8) -0.0056(7) -0.0038(6) 0.0007(6)
C39 0.0226(8) 0.0191(8) 0.0252(8) -0.0095(7) -0.0036(6) 0.0029(6)
C40 0.0423(10) 0.0243(8) 0.0186(8) -0.0105(7) -0.0049(7) -0.0027(7)
C41 0.0213(8) 0.0238(8) 0.0231(8) -0.0116(7) -0.0050(6) 0.0022(6)
C42 0.0195(8) 0.0232(8) 0.0190(8) -0.0073(6) -0.0002(6) -0.0041(6)
C43 0.0190(8) 0.0240(8) 0.0194(8) -0.0069(7) 0.0038(6) -0.0047(6)
C44 0.0306(9) 0.0198(8) 0.0223(8) -0.0094(7) 0.0013(7) -0.0010(7)
C45 0.0202(8) 0.0261(9) 0.0246(8) -0.0057(7) 0.0007(7) -0.0005(6)
C46 0.0354(10) 0.0229(8) 0.0186(8) -0.0088(7) -0.0007(7) -0.0091(7)
C47 0.0163(8) 0.0316(9) 0.0259(8) -0.0104(7) -0.0015(6) -0.0016(6)
C48 0.0334(9) 0.0286(9) 0.0267(9) -0.0143(7) -0.0142(7) 0.0050(7)
C49 0.0222(8) 0.0220(8) 0.0321(9) -0.0139(7) -0.0073(7) 0.0056(6)
C50 0.0177(8) 0.0208(8) 0.0266(8) -0.0073(7) -0.0051(6) 0.0030(6)
C51 0.0184(8) 0.0331(9) 0.0288(9) -0.0165(8) -0.0019(7) 0.0035(7)
C52 0.0279(9) 0.0336(9) 0.0253(9) -0.0187(8) 0.0041(7) -0.0064(7)
C53 0.0651(19) 0.161(3) 0.111(3) -0.103(3) 0.0020(18) -0.030(2)
C54 0.0666(15) 0.0428(12) 0.0492(13) -0.0214(10) -0.0324(12) 0.0118(11)
C55 0.0784(16) 0.0379(11) 0.0290(10) -0.0174(9) -0.0086(10) 0.0007(11)
C56 0.0492(15) 0.088(2) 0.0668(17) -0.0503(16) 0.0068(13) -0.0149(13)
N1 0.0161(6) 0.0160(6) 0.0166(6) -0.0050(5) -0.0037(5) 0.0000(5)
N2 0.0155(6) 0.0199(6) 0.0200(6) -0.0079(5) -0.0051(5) 0.0002(5)
N3 0.0168(6) 0.0172(6) 0.0163(6) -0.0042(5) -0.0018(5) 0.0000(5)
N4 0.0151(6) 0.0199(6) 0.0174(6) -0.0065(5) -0.0035(5) -0.0013(5)
O1 0.0207(5) 0.0169(5) 0.0181(5) -0.0070(4) -0.0060(4) -0.0004(4)
O2 0.0170(5) 0.0267(6) 0.0229(6) -0.0157(5) -0.0068(4) 0.0048(4)
O3 0.0479(9) 0.0663(10) 0.0475(9) -0.0386(8) -0.0027(7) -0.0043(7)
O4 0.0554(12) 0.170(2) 0.1099(18) -0.1024(18) 0.0239(12) -0.0253(13)

loop_
_atom_type_symbol
_atom_type_description
_atom_type_scat_dispersion_real
_atom_type_scat_dispersion_imag
_atom_type_scat_source
C C 0.0033 0.0016 'International Tables Vol C Tables 4.2.6.8 and 6.1.1.4'
H H 0.0000 0.0000 'International Tables Vol C Tables 4.2.6.8 and 6.1.1.4'
N N 0.0061 0.0033 'International Tables Vol C Tables 4.2.6.8 and 6.1.1.4'
O O 0.0106 0.0060 'International Tables Vol C Tables 4.2.6.8 and 6.1.1.4'

loop_
_geom_angle_atom_site_label_1
_geom_angle_atom_site_label_2
_geom_angle_atom_site_label_3
_geom_angle
C31 C1 C4 120.53(14)
C31 C1 H1 119.7
C4 C1 H1 119.7
N1 C2 C28 123.44(13)
N1 C2 C32 110.17(12)
C28 C2 C32 126.24(13)
C14 C3 C31 119.12(13)
C14 C3 C12 121.93(14)
C31 C3 C12 118.86(13)
C1 C4 C21 118.47(13)
C1 C4 C20 120.84(14)
C21 C4 C20 120.67(13)
C38 C5 C11 119.75(14)
C38 C5 C6 115.30(13)
C11 C5 C6 124.93(13)
C29 C6 C9 118.60(13)
C29 C6 C5 119.39(13)
C9 C6 C5 121.93(13)
N3 C7 N1 116.61(13)
N3 C7 C8 124.47(13)
N1 C7 C8 118.83(12)
C13 C8 C15 118.97(13)
C13 C8 C7 120.49(13)
C15 C8 C7 120.44(13)
C15 C9 C6 120.36(14)
C15 C9 H9 119.8
C6 C9 H9 119.8
C39 C10 C28 120.86(14)
C39 C10 H10 119.6
C28 C10 H10 119.6
C18 C11 C20 116.71(13)
C18 C11 C5 116.72(13)
C20 C11 C5 126.57(13)
N4 C12 N2 117.04(13)
N4 C12 C3 122.66(13)
N2 C12 C3 120.27(13)
C29 C13 C8 120.01(14)
C29 C13 H13 120.0
C8 C13 H13 120.0
C21 C14 C3 119.88(14)
C21 C14 H14 120.1
C3 C14 H14 120.1
C9 C15 C8 120.77(14)
C9 C15 H15 119.6
C8 C15 H15 119.6
C52 C16 C27 119.93(15)
C52 C16 H16 120.0
C27 C16 H16 120.0
C22 C17 C33 119.69(14)
C22 C17 C19 122.85(13)
C33 C17 C19 117.45(13)
C43 C18 C24 118.98(14)
C43 C18 C11 120.48(14)
C24 C18 C11 120.54(14)
O1 C19 N4 113.38(11)
O1 C19 C17 102.66(11)
N4 C19 C17 106.70(12)
O1 C19 C23 115.12(12)
N4 C19 C23 102.93(11)
C17 C19 C23 116.11(12)
C37 C20 C11 119.95(14)
C37 C20 C4 115.92(14)
C11 C20 C4 124.11(13)
C14 C21 C4 120.90(14)
C14 C21 H21 119.5
C4 C21 H21 119.5
C17 C22 C34 119.65(15)
C17 C22 H22 120.2
C34 C22 H22 120.2
N2 C23 C26 123.82(13)
N2 C23 C19 109.99(13)
C26 C23 C19 126.17(13)
C30 C24 C18 121.41(14)
C30 C24 H24 119.3
C18 C24 H24 119.3
C39 C25 C42 120.32(14)
C39 C25 H25 119.8
C42 C25 H25 119.8
C50 C26 C35 119.30(14)
C50 C26 C23 121.35(13)
C35 C26 C23 119.29(13)
C41 C27 C16 119.30(14)
C41 C27 C32 118.77(13)
C16 C27 C32 121.90(13)
C36 C28 C10 119.13(14)
C36 C28 C2 122.26(13)
C10 C28 C2 118.61(13)
C13 C29 C6 121.05(14)
C13 C29 H29 119.5
C6 C29 H29 119.5
C24 C30 C37 118.84(15)
C24 C30 H30 120.6
C37 C30 H30 120.6
C1 C31 C3 120.71(14)
C1 C31 H31 119.6
C3 C31 H31 119.6
O2 C32 N3 109.21(11)
O2 C32 C27 107.22(11)
N3 C32 C27 111.21(12)
O2 C32 C2 114.78(12)
N3 C32 C2 102.93(11)
C27 C32 C2 111.51(11)
C44 C33 C17 120.30(15)
C44 C33 H33 119.8
C17 C33 H33 119.8
C46 C34 C22 120.82(15)
C46 C34 H34 119.6
C22 C34 H34 119.6
C49 C35 C26 120.34(15)
C49 C35 H35 119.8
C26 C35 H35 119.8
C42 C36 C28 119.98(14)
C42 C36 H36 120.0
C28 C36 H36 120.0
C20 C37 C30 122.51(15)
C20 C37 H37 118.7
C30 C37 H37 118.7
C5 C38 C47 122.61(15)
C5 C38 H38 118.7
C47 C38 H38 118.7
C10 C39 C25 119.51(14)
C10 C39 H39 120.2
C25 C39 H39 120.2
C52 C40 C48 119.69(15)
C52 C40 H40 120.2
C48 C40 H40 120.2
C27 C41 C48 120.52(15)
C27 C41 H41 119.7
C48 C41 H41 119.7
C36 C42 C25 120.17(14)
C36 C42 H42 119.9
C25 C42 H42 119.9
C47 C43 C18 121.31(14)
C47 C43 H43 119.3
C18 C43 H43 119.3
C33 C44 C46 119.91(15)
C33 C44 H44 120.0
C46 C44 H44 120.0
C50 C45 C51 120.23(15)
C50 C45 H45 119.9
C51 C45 H45 119.9
C34 C46 C44 119.62(15)
C34 C46 H46 120.2
C44 C46 H46 120.2
C43 C47 C38 118.99(15)
C43 C47 H47 120.5
C38 C47 H47 120.5
C40 C48 C41 119.87(16)
C40 C48 H48 120.1
C41 C48 H48 120.1
C35 C49 C51 119.79(15)
C35 C49 H49 120.1
C51 C49 H49 120.1
C45 C50 C26 119.97(15)
C45 C50 H50 120.0
C26 C50 H50 120.0
C49 C51 C45 120.37(15)
C49 C51 H51 119.8
C45 C51 H51 119.8
C40 C52 C16 120.67(16)
C40 C52 H52 119.7
C16 C52 H52 119.7
C56 C53 H53A 109.5
C56 C53 H53B 109.5
H53A C53 H53B 109.5
C56 C53 H53C 109.5
H53A C53 H53C 109.5
H53B C53 H53C 109.5
C55 C54 H54A 109.5
C55 C54 H54B 109.5
H54A C54 H54B 109.5
C55 C54 H54C 109.5
H54A C54 H54C 109.5
H54B C54 H54C 109.5
O3 C55 C54 108.16(17)
O3 C55 H55A 110.1
C54 C55 H55A 110.1
O3 C55 H55B 110.1
C54 C55 H55B 110.1
H55A C55 H55B 108.4
O4 C56 O3 123.6(2)
O4 C56 C53 125.2(3)
O3 C56 C53 111.2(2)
C2 N1 C7 104.81(12)
C23 N2 C12 104.67(12)
C7 N3 C32 105.35(12)
C12 N4 C19 104.63(12)
C19 O1 O2 109.54(10)
C32 O2 O1 110.28(10)
C56 O3 C55 116.46(18)

loop_
_geom_bond_atom_site_label_1
_geom_bond_atom_site_label_2
_geom_bond_distance
C1 C31 1.380(2)
C1 C4 1.400(2)
C1 H1 0.9500
C2 N1 1.2873(19)
C2 C28 1.468(2)
C2 C32 1.542(2)
C3 C14 1.397(2)
C3 C31 1.398(2)
C3 C12 1.467(2)
C4 C21 1.400(2)
C4 C20 1.493(2)
C5 C38 1.378(2)
C5 C11 1.448(2)
C5 C6 1.494(2)
C6 C29 1.398(2)
C6 C9 1.402(2)
C7 N3 1.2856(19)
C7 N1 1.4453(19)
C7 C8 1.465(2)
C8 C13 1.395(2)
C8 C15 1.404(2)
C9 C15 1.383(2)
C9 H9 0.9500
C10 C39 1.387(2)
C10 C28 1.400(2)
C10 H10 0.9500
C11 C18 1.439(2)
C11 C20 1.440(2)
C12 N4 1.2880(19)
C12 N2 1.4362(19)
C13 C29 1.391(2)
C13 H13 0.9500
C14 C21 1.390(2)
C14 H14 0.9500
C15 H15 0.9500
C16 C52 1.387(2)
C16 C27 1.391(2)
C16 H16 0.9500
C17 C22 1.385(2)
C17 C33 1.395(2)
C17 C19 1.523(2)
C18 C43 1.416(2)
C18 C24 1.417(2)
C19 O1 1.4292(17)
C19 N4 1.4669(19)
C19 C23 1.538(2)
C20 C37 1.382(2)
C21 H21 0.9500
C22 C34 1.392(2)
C22 H22 0.9500
C23 N2 1.2906(19)
C23 C26 1.467(2)
C24 C30 1.361(2)
C24 H24 0.9500
C25 C39 1.389(2)
C25 C42 1.393(2)
C25 H25 0.9500
C26 C50 1.397(2)
C26 C35 1.406(2)
C27 C41 1.390(2)
C27 C32 1.528(2)
C28 C36 1.398(2)
C29 H29 0.9500
C30 C37 1.408(2)
C30 H30 0.9500
C31 H31 0.9500
C32 O2 1.4338(17)
C32 N3 1.4661(18)
C33 C44 1.388(2)
C33 H33 0.9500
C34 C46 1.381(2)
C34 H34 0.9500
C35 C49 1.384(2)
C35 H35 0.9500
C36 C42 1.390(2)
C36 H36 0.9500
C37 H37 0.9500
C38 C47 1.405(2)
C38 H38 0.9500
C39 H39 0.9500
C40 C52 1.382(2)
C40 C48 1.386(2)
C40 H40 0.9500
C41 C48 1.390(2)
C41 H41 0.9500
C42 H42 0.9500
C43 C47 1.365(2)
C43 H43 0.9500
C44 C46 1.391(2)
C44 H44 0.9500
C45 C50 1.387(2)
C45 C51 1.388(2)
C45 H45 0.9500
C46 H46 0.9500
C47 H47 0.9500
C48 H48 0.9500
C49 C51 1.388(2)
C49 H49 0.9500
C50 H50 0.9500
C51 H51 0.9500
C52 H52 0.9500
C53 C56 1.493(4)
C53 H53A 0.9800
C53 H53B 0.9800
C53 H53C 0.9800
C54 C55 1.499(3)
C54 H54A 0.9800
C54 H54B 0.9800
C54 H54C 0.9800
C55 O3 1.444(2)
C55 H55A 0.9900
C55 H55B 0.9900
C56 O4 1.181(3)
C56 O3 1.341(3)
O1 O2 1.4751(14)
